data_7044501
loop_
_publ_author_name
'Pandey, Priyanka'
'Kharediya, Bhagwan'
'El Rez, Bahjat'
'Sutter, Jean-Pascal'
'govindaraju, bhargavi'
'M V, Rajasekharan'
'Sunkari, Sailaja S.'

_publ_section_title
;
 Ligand Directed Structural Diversity and Magnetism in Copper(II)-Azido
 Assemblies with Isomeric Aminopyridines: Synthesis, Structure, Magnetism
 and Theoretical studies
;
_journal_name_full 'Dalton Trans.'
_journal_paper_doi 10.1039/C7DT03115G
_journal_year 2017
_chemical_formula_moiety 'C10 H12 Cu3 N22'
_chemical_formula_sum 'C10 H12 Cu3 N22'
_chemical_formula_weight 631.04
_chemical_melting_point 431
_space_group_crystal_system monoclinic
_space_group_IT_number 14
_space_group_name_Hall '-P 2ybc'
_space_group_name_H-M_alt 'P 1 21/c 1'
_symmetry_space_group_name_Hall '-P 2ybc'
_symmetry_space_group_name_H-M 'P 1 21/c 1'
_atom_sites_solution_hydrogens geom
_atom_sites_solution_primary direct
_atom_sites_solution_secondary difmap
_audit_creation_method SHELXL-2016/4
_audit_update_record
;
2017-03-04 deposited with the CCDC.
2017-10-19 downloaded from the CCDC.
;
_cell_angle_alpha 90
_cell_angle_beta 94.287(6)
_cell_angle_gamma 90
_cell_formula_units_Z 4
_cell_length_a 15.3165(9)
_cell_length_b 6.0322(4)
_cell_length_c 23.3287(16)
_cell_measurement_reflns_used 1975
_cell_measurement_temperature 293(2)
_cell_measurement_theta_max 29.0769
_cell_measurement_theta_min 3.0276
_cell_volume 2149.4(2)
_computing_cell_refinement
;
CrysAlisPro, Agilent Technologies,
Version 1.171.34.49 (release 20-01-2011 CrysAlis171 .NET)
(compiled Jan 20 2011,15:58:25)
;
_computing_data_collection
;
CrysAlisPro, Agilent Technologies,
Version 1.171.34.49 (release 20-01-2011 CrysAlis171 .NET)
(compiled Jan 20 2011,15:58:25)
;
_computing_data_reduction
;
CrysAlisPro, Agilent Technologies,
Version 1.171.34.49 (release 20-01-2011 CrysAlis171 .NET)
(compiled Jan 20 2011,15:58:25)
;
_computing_molecular_graphics ORTEP-III
_computing_publication_material 'SHELXL-2016/4 (Sheldrick, 2016)'
_computing_structure_refinement 'SHELXL-2016/4 (Sheldrick, 2016)'
_computing_structure_solution 'SHELXS-2014 (Sheldrick, 2014)'
_diffrn_ambient_temperature 293(2)
_diffrn_detector_area_resol_mean 16.0938
_diffrn_measured_fraction_theta_full 0.999
_diffrn_measured_fraction_theta_max 0.999
_diffrn_measurement_device_type 'Xcalibur, Eos'
_diffrn_measurement_method '\w scans'
_diffrn_radiation_type MoK\a
_diffrn_radiation_wavelength 0.71073
_diffrn_reflns_av_R_equivalents 0.0586
_diffrn_reflns_av_unetI/netI 0.1011
_diffrn_reflns_Laue_measured_fraction_full 0.999
_diffrn_reflns_Laue_measured_fraction_max 0.999
_diffrn_reflns_limit_h_max 19
_diffrn_reflns_limit_h_min -18
_diffrn_reflns_limit_k_max 7
_diffrn_reflns_limit_k_min -6
_diffrn_reflns_limit_l_max 29
_diffrn_reflns_limit_l_min -24
_diffrn_reflns_number 9238
_diffrn_reflns_point_group_measured_fraction_full 0.999
_diffrn_reflns_point_group_measured_fraction_max 0.999
_diffrn_reflns_theta_full 25.000
_diffrn_reflns_theta_max 26.368
_diffrn_reflns_theta_min 3.080
_diffrn_source 'Enhance Mo Ka source'
_exptl_absorpt_coefficient_mu 2.995
_exptl_absorpt_correction_T_max 0.8896
_exptl_absorpt_correction_T_min 0.5857
_exptl_absorpt_correction_type multi-scan
_exptl_absorpt_process_details
;
CrysAlisPro, Agilent Technologies,
Version 1.171.34.49 (release 20-01-2011 CrysAlis171 .NET)
(compiled Jan 20 2011,15:58:25)
Empirical absorption correction using spherical harmonics,
 implemented in SCALE3 ABSPACK scaling algorithm.
;
_exptl_crystal_colour 'dark brown'
_exptl_crystal_density_diffrn 1.950
_exptl_crystal_description needle
_exptl_crystal_F_000 1252
_exptl_crystal_preparation ', Magnetic properties'
_exptl_crystal_recrystallization_method 'slow diffusion by layering of reactant solutions'
_exptl_crystal_size_max 0.200
_exptl_crystal_size_mid 0.100
_exptl_crystal_size_min 0.040
_refine_diff_density_max 0.856
_refine_diff_density_min -0.599
_refine_diff_density_rms 0.129
_refine_ls_extinction_method none
_refine_ls_goodness_of_fit_ref 1.031
_refine_ls_hydrogen_treatment constr
_refine_ls_matrix_type full
_refine_ls_number_parameters 316
_refine_ls_number_reflns 4398
_refine_ls_number_restraints 0
_refine_ls_restrained_S_all 1.031
_refine_ls_R_factor_all 0.0985
_refine_ls_R_factor_gt 0.0563
_refine_ls_shift/su_max 0.001
_refine_ls_shift/su_mean 0.000
_refine_ls_structure_factor_coef Fsqd
_refine_ls_weighting_details 'w=1/[\s^2^(Fo^2^)+(0.0294P)^2^] where P=(Fo^2^+2Fc^2^)/3'
_refine_ls_weighting_scheme calc
_refine_ls_wR_factor_gt 0.0939
_refine_ls_wR_factor_ref 0.1089
_reflns_Friedel_coverage 0.000
_reflns_number_gt 2938
_reflns_number_total 4398
_reflns_threshold_expression 'I > 2\s(I)'
_cod_data_source_file c7dt03115g2.cif
_cod_data_source_block cu3apaz2
_cod_database_code 7044501
_shelx_shelxl_version_number 2016/4
_shelx_space_group_comment
;
The symmetry employed for this shelxl refinement is uniquely defined
by the following loop, which should always be used as a source of
symmetry information in preference to the above space-group names.
They are only intended as comments.
;
_shelx_estimated_absorpt_t_min 0.586
_shelx_estimated_absorpt_t_max 0.890

loop_
_space_group_symop_operation_xyz
'x, y, z'
'-x, y+1/2, -z+1/2'
'-x, -y, -z'
'x, -y-1/2, z-1/2'

loop_
_atom_site_label
_atom_site_type_symbol
_atom_site_fract_x
_atom_site_fract_y
_atom_site_fract_z
_atom_site_U_iso_or_equiv
_atom_site_adp_type
_atom_site_occupancy
_atom_site_site_symmetry_order
_atom_site_calc_flag
_atom_site_refinement_flags_posn
_atom_site_refinement_flags_adp
CU1 Cu 0.09854(4) 0.61072(11) 0.23836(3) 0.02172(19) Uani 1 1 d . .
CU2 Cu 0.25680(4) 0.35049(13) 0.29532(3) 0.0309(2) Uani 1 1 d . .
CU3 Cu 0.48838(4) 0.19768(11) 0.25104(3) 0.02025(19) Uani 1 1 d . .
N1 N 0.0698(3) 0.6947(8) 0.1571(2) 0.0242(11) Uani 1 1 d . .
N2 N 0.1603(4) 1.0242(11) 0.0458(3) 0.071(2) Uani 1 1 d . .
H2A H 0.202579 1.088146 0.065728 0.086 Uiso 1 1 calc R U
H2B H 0.151527 1.051423 0.009653 0.086 Uiso 1 1 calc R U
N3 N 0.2953(3) 0.3011(10) 0.3765(2) 0.0370(14) Uani 1 1 d . .
N4 N 0.2570(6) -0.0604(15) 0.4913(4) 0.133(4) Uani 1 1 d . .
H4A H 0.270245 -0.075261 0.527547 0.159 Uiso 1 1 calc R U
H4B H 0.222412 -0.153779 0.473392 0.159 Uiso 1 1 calc R U
N5 N 0.2098(3) 0.4591(8) 0.2193(2) 0.0270(12) Uani 1 1 d . .
N6 N 0.2364(3) 0.4203(8) 0.1735(2) 0.0302(12) Uani 1 1 d . .
N7 N 0.2624(4) 0.3854(11) 0.1297(3) 0.062(2) Uani 1 1 d . .
N8 N 0.1479(3) 0.5090(8) 0.3158(2) 0.0229(11) Uani 1 1 d . .
N9 N 0.1341(3) 0.5765(8) 0.3621(2) 0.0260(12) Uani 1 1 d . .
N10 N 0.1220(4) 0.6369(10) 0.4069(2) 0.0529(17) Uani 1 1 d . .
N11 N -0.0166(3) 0.7059(8) 0.26649(19) 0.0235(11) Uani 1 1 d . .
N12 N -0.0796(3) 0.6012(8) 0.2503(2) 0.0233(11) Uani 1 1 d . .
N13 N -0.1427(3) 0.5008(8) 0.2348(2) 0.0320(13) Uani 1 1 d . .
N14 N 0.3420(3) 0.1401(8) 0.2673(2) 0.0264(12) Uani 1 1 d . .
N15 N 0.3349(3) -0.0526(9) 0.2808(2) 0.0276(12) Uani 1 1 d . .
N16 N 0.3339(3) -0.2380(9) 0.2919(3) 0.0477(17) Uani 1 1 d . .
N17 N 0.4674(3) 0.4518(7) 0.1971(2) 0.0234(11) Uani 1 1 d . .
N18 N 0.4833(3) 0.4401(8) 0.1467(3) 0.0308(13) Uani 1 1 d . .
N19 N 0.4972(4) 0.4279(10) 0.0995(3) 0.0600(18) Uani 1 1 d . .
N20 N 0.5161(3) 0.4473(7) 0.3054(2) 0.0241(11) Uani 1 1 d . .
N21 N 0.5744(4) 0.4326(8) 0.3436(2) 0.0381(14) Uani 1 1 d . .
N22 N 0.6294(5) 0.4166(11) 0.3801(3) 0.081(3) Uani 1 1 d . .
C1 C 0.1197(4) 0.8323(10) 0.1298(3) 0.0326(16) Uani 1 1 d . .
H1 H 0.165912 0.901766 0.150723 0.039 Uiso 1 1 calc R U
C2 C 0.1066(4) 0.8782(11) 0.0718(3) 0.0352(16) Uani 1 1 d . .
C3 C 0.0377(4) 0.7723(11) 0.0411(3) 0.0382(17) Uani 1 1 d . .
H3 H 0.027370 0.795140 0.001773 0.046 Uiso 1 1 calc R U
C4 C -0.0144(4) 0.6353(11) 0.0694(3) 0.0381(17) Uani 1 1 d . .
H4 H -0.062019 0.567055 0.049502 0.046 Uiso 1 1 calc R U
C5 C 0.0025(4) 0.5964(10) 0.1270(3) 0.0317(15) Uani 1 1 d . .
H5 H -0.033331 0.499817 0.145565 0.038 Uiso 1 1 calc R U
C6 C 0.2669(4) 0.1327(13) 0.4051(3) 0.0455(19) Uani 1 1 d . .
H6 H 0.230439 0.028862 0.386002 0.055 Uiso 1 1 calc R U
C7 C 0.2898(5) 0.1054(14) 0.4631(4) 0.057(2) Uani 1 1 d . .
C8 C 0.3452(5) 0.2558(17) 0.4913(3) 0.064(3) Uani 1 1 d . .
H8 H 0.361334 0.235395 0.530159 0.077 Uiso 1 1 calc R U
C9 C 0.3766(5) 0.4322(15) 0.4639(4) 0.066(3) Uani 1 1 d . .
H9 H 0.413724 0.536310 0.482287 0.079 Uiso 1 1 calc R U
C10 C 0.3486(4) 0.4461(13) 0.4047(3) 0.051(2) Uani 1 1 d . .
H10 H 0.368865 0.564835 0.383992 0.061 Uiso 1 1 calc R U

loop_
_atom_site_aniso_label
_atom_site_aniso_U_11
_atom_site_aniso_U_22
_atom_site_aniso_U_33
_atom_site_aniso_U_23
_atom_site_aniso_U_13
_atom_site_aniso_U_12
CU1 0.0220(4) 0.0228(4) 0.0206(4) 0.0022(3) 0.0033(3) 0.0051(3)
CU2 0.0272(4) 0.0416(5) 0.0242(5) 0.0051(4) 0.0046(3) 0.0160(4)
CU3 0.0248(4) 0.0094(3) 0.0265(4) 0.0004(3) 0.0014(3) -0.0007(3)
N1 0.023(2) 0.023(3) 0.027(3) 0.004(2) 0.001(2) 0.003(2)
N2 0.088(5) 0.091(5) 0.035(4) 0.024(4) 0.007(3) -0.045(4)
N3 0.036(3) 0.047(4) 0.029(3) 0.013(3) 0.009(3) 0.018(3)
N4 0.187(10) 0.124(9) 0.084(8) -0.001(7) -0.010(7) -0.010(7)
N5 0.032(3) 0.034(3) 0.016(3) 0.005(2) 0.008(2) 0.007(3)
N6 0.029(3) 0.030(3) 0.031(3) 0.005(3) -0.001(2) 0.001(3)
N7 0.065(4) 0.095(6) 0.028(4) -0.004(4) 0.011(3) 0.028(4)
N8 0.026(3) 0.025(3) 0.018(3) 0.000(2) 0.005(2) 0.008(2)
N9 0.030(3) 0.022(3) 0.026(3) 0.005(3) 0.004(2) 0.000(2)
N10 0.078(4) 0.061(4) 0.021(3) -0.006(3) 0.012(3) 0.023(4)
N11 0.020(2) 0.021(3) 0.030(3) -0.001(2) 0.003(2) -0.004(2)
N12 0.027(3) 0.016(3) 0.028(3) 0.004(2) 0.007(2) 0.008(2)
N13 0.015(2) 0.021(3) 0.060(4) -0.005(3) 0.000(2) -0.003(2)
N14 0.022(2) 0.020(3) 0.038(3) 0.006(2) 0.008(2) -0.001(2)
N15 0.016(3) 0.032(3) 0.034(3) 0.002(3) 0.001(2) 0.005(3)
N16 0.033(3) 0.026(3) 0.084(5) 0.012(3) -0.001(3) -0.003(3)
N17 0.028(3) 0.009(2) 0.033(3) -0.002(2) 0.003(2) 0.002(2)
N18 0.036(3) 0.021(3) 0.034(4) 0.000(3) -0.002(3) -0.003(2)
N19 0.087(5) 0.059(4) 0.035(4) -0.005(4) 0.011(4) -0.004(4)
N20 0.031(3) 0.015(3) 0.027(3) -0.001(2) -0.001(2) -0.003(2)
N21 0.062(4) 0.013(3) 0.038(4) -0.002(3) -0.006(3) -0.005(3)
N22 0.114(6) 0.048(4) 0.072(5) 0.004(4) -0.050(5) -0.006(4)
C1 0.033(3) 0.034(4) 0.031(4) 0.005(3) 0.004(3) -0.012(3)
C2 0.042(4) 0.035(4) 0.030(4) 0.005(3) 0.012(3) -0.002(3)
C3 0.056(4) 0.035(4) 0.024(4) 0.003(3) 0.004(3) 0.004(4)
C4 0.046(4) 0.040(4) 0.027(4) -0.002(3) -0.003(3) -0.006(4)
C5 0.039(4) 0.033(4) 0.025(4) 0.004(3) 0.009(3) -0.008(3)
C6 0.042(4) 0.060(5) 0.035(5) 0.004(4) 0.002(3) 0.012(4)
C7 0.061(5) 0.058(6) 0.054(6) 0.034(5) 0.023(4) 0.022(5)
C8 0.050(5) 0.109(8) 0.030(5) -0.011(5) -0.014(4) 0.020(5)
C9 0.066(5) 0.083(7) 0.052(6) 0.024(5) 0.028(4) 0.021(5)
C10 0.052(5) 0.057(5) 0.044(5) 0.013(4) 0.004(4) 0.001(4)

loop_
_atom_type_symbol
_atom_type_description
_atom_type_scat_dispersion_real
_atom_type_scat_dispersion_imag
_atom_type_scat_source
C C 0.0033 0.0016 'International Tables Vol C Tables 4.2.6.8 and 6.1.1.4'
H H 0.0000 0.0000 'International Tables Vol C Tables 4.2.6.8 and 6.1.1.4'
N N 0.0061 0.0033 'International Tables Vol C Tables 4.2.6.8 and 6.1.1.4'
Cu Cu 0.3201 1.2651 'International Tables Vol C Tables 4.2.6.8 and 6.1.1.4'

loop_
_geom_angle_atom_site_label_1
_geom_angle_atom_site_label_2
_geom_angle_atom_site_label_3
_geom_angle
_geom_angle_site_symmetry_1
_geom_angle_site_symmetry_3
_geom_angle_publ_flag
N1 CU1 N8 169.90(18) . . y
N1 CU1 N11 95.83(18) . . y
N8 CU1 N11 94.27(18) . . y
N1 CU1 N5 92.09(19) . . y
N8 CU1 N5 77.92(18) . . y
N11 CU1 N5 168.35(19) . . y
N1 CU1 N13 92.04(18) . 2 y
N8 CU1 N13 89.18(18) . 2 y
N11 CU1 N13 82.98(18) . 2 y
N5 CU1 N13 105.31(18) . 2 y
N1 CU1 N11 96.88(17) . 2_545 y
N8 CU1 N11 84.56(16) . 2_545 y
N11 CU1 N11 81.84(10) . 2_545 y
N5 CU1 N11 88.76(17) . 2_545 y
N13 CU1 N11 163.08(15) 2 2_545 y
N1 CU1 CU2 130.57(13) . . y
N8 CU1 CU2 39.47(13) . . y
N11 CU1 CU2 132.92(13) . . y
N5 CU1 CU2 38.48(13) . . y
N13 CU1 CU2 100.36(11) 2 . y
N11 CU1 CU2 84.70(10) 2_545 . y
N1 CU1 N16 112.79(16) . 1_565 y
N8 CU1 N16 59.79(16) . 1_565 y
N11 CU1 N16 130.68(16) . 1_565 y
N5 CU1 N16 52.36(16) . 1_565 y
N13 CU1 N16 57.84(13) 2 1_565 y
N11 CU1 N16 129.85(13) 2_545 1_565 y
CU2 CU1 N16 45.23(8) . 1_565 y
N1 CU1 CU1 80.47(13) . 2 y
N8 CU1 CU1 108.68(13) . 2 y
N11 CU1 CU1 28.79(13) . 2 y
N5 CU1 CU1 162.54(14) . 2 y
N13 CU1 CU1 59.60(10) 2 2 y
N11 CU1 CU1 107.71(10) 2_545 2 ?
CU2 CU1 CU1 145.95(3) . 2 ?
N16 CU1 CU1 116.14(9) 1_565 2 ?
N1 CU1 CU2 95.23(14) . 1_565 ?
N8 CU1 CU2 83.98(13) . 1_565 ?
N11 CU1 CU2 94.31(14) . 1_565 ?
N5 CU1 CU2 93.45(14) . 1_565 ?
N13 CU1 CU2 12.14(10) 2 1_565 ?
N11 CU1 CU2 167.60(10) 2_545 1_565 ?
CU2 CU1 CU2 89.45(2) . 1_565 ?
N16 CU1 CU2 45.92(8) 1_565 1_565 ?
CU1 CU1 CU2 71.725(11) 2 1_565 ?
N3 CU2 N14 93.7(2) . . ?
N3 CU2 N5 168.3(2) . . ?
N14 CU2 N5 97.0(2) . . ?
N3 CU2 N8 92.13(19) . . ?
N14 CU2 N8 165.57(19) . . ?
N5 CU2 N8 78.59(19) . . ?
N3 CU2 N16 93.8(2) . 1_565 ?
N14 CU2 N16 105.99(18) . 1_565 ?
N5 CU2 N16 78.66(19) . 1_565 ?
N8 CU2 N16 86.77(18) . 1_565 ?
N3 CU2 N13 105.3(2) . 2_545 ?
N14 CU2 N13 81.21(16) . 2_545 ?
N5 CU2 N13 81.11(18) . 2_545 ?
N8 CU2 N13 84.51(17) . 2_545 ?
N16 CU2 N13 159.19(16) 1_565 2_545 ?
N3 CU2 CU1 131.17(14) . . ?
N14 CU2 CU1 134.48(15) . . ?
N5 CU2 CU1 39.34(14) . . ?
N8 CU2 CU1 39.27(13) . . ?
N16 CU2 CU1 81.64(11) 1_565 . ?
N13 CU2 CU1 79.65(10) 2_545 . ?
N3 CU2 CU3 90.37(14) . . ?
N14 CU2 CU3 27.82(13) . . ?
N5 CU2 CU3 96.86(14) . . ?
N8 CU2 CU3 165.36(14) . . ?
N16 CU2 CU3 78.67(11) 1_565 . ?
N13 CU2 CU3 108.71(10) 2_545 . ?
CU1 CU2 CU3 134.99(3) . . ?
N20 CU3 N17 80.63(19) . . ?
N20 CU3 N17 97.42(19) . 2_645 ?
N17 CU3 N17 169.47(6) . 2_645 ?
N20 CU3 N20 169.58(4) . 2_645 ?
N17 CU3 N20 99.74(19) . 2_645 ?
N17 CU3 N20 80.31(19) 2_645 2_645 ?
N20 CU3 N14 99.85(18) . . ?
N17 CU3 N14 96.05(17) . . ?
N17 CU3 N14 94.47(17) 2_645 . ?
N20 CU3 N14 90.49(18) 2_645 . ?
N20 CU3 CU3 40.59(13) . 2_655 ?
N17 CU3 CU3 40.55(13) . 2_655 ?
N17 CU3 CU3 135.32(14) 2_645 2_655 ?
N20 CU3 CU3 137.48(14) 2_645 2_655 ?
N14 CU3 CU3 105.44(12) . 2_655 ?
N20 CU3 CU3 137.78(14) . 2_645 ?
N17 CU3 CU3 140.06(14) . 2_645 ?
N17 CU3 CU3 40.42(14) 2_645 2_645 ?
N20 CU3 CU3 40.40(13) 2_645 2_645 ?
N14 CU3 CU3 88.27(12) . 2_645 ?
CU3 CU3 CU3 166.28(5) 2_655 2_645 ?
N20 CU3 CU2 78.85(13) . . ?
N17 CU3 CU2 82.97(13) . . ?
N17 CU3 CU2 106.89(14) 2_645 . ?
N20 CU3 CU2 111.57(13) 2_645 . ?
N14 CU3 CU2 23.22(12) . . ?
CU3 CU3 CU2 83.05(3) 2_655 . ?
CU3 CU3 CU2 110.54(3) 2_645 . ?
C1 N1 C5 118.2(5) . . ?
C1 N1 CU1 121.8(4) . . ?
C5 N1 CU1 119.8(4) . . ?
C2 N2 H2A 120.0 . . ?
C2 N2 H2B 120.0 . . ?
H2A N2 H2B 120.0 . . ?
C6 N3 C10 118.1(6) . . ?
C6 N3 CU2 121.5(5) . . ?
C10 N3 CU2 120.3(5) . . ?
C7 N4 H4A 120.0 . . ?
C7 N4 H4B 120.0 . . ?
H4A N4 H4B 120.0 . . ?
N6 N5 CU2 127.7(4) . . ?
N6 N5 CU1 129.6(4) . . ?
CU2 N5 CU1 102.2(2) . . ?
N7 N6 N5 179.2(7) . . ?
N9 N8 CU1 129.4(4) . . ?
N9 N8 CU2 125.9(4) . . ?
CU1 N8 CU2 101.3(2) . . ?
N10 N9 N8 178.4(6) . . ?
N12 N11 CU1 117.0(4) . . ?
N13 N12 N11 178.8(6) . . ?
N15 N14 CU2 117.3(4) . . ?
N15 N14 CU3 106.9(4) . . ?
CU2 N14 CU3 129.0(2) . . ?
N16 N15 N14 175.1(6) . . ?
N18 N17 CU3 121.9(4) . . ?
N18 N17 CU3 122.9(4) . 2_655 ?
CU3 N17 CU3 99.0(2) . 2_655 ?
N19 N18 N17 179.2(7) . . ?
N21 N20 CU3 121.4(4) . . ?
N21 N20 CU3 121.6(4) . 2_655 ?
CU3 N20 CU3 99.0(2) . 2_655 ?
N22 N21 N20 179.2(7) . . ?
N1 C1 C2 123.5(6) . . ?
N1 C1 H1 118.3 . . ?
C2 C1 H1 118.3 . . ?
N2 C2 C1 120.8(6) . . ?
N2 C2 C3 121.7(6) . . ?
C1 C2 C3 117.5(6) . . ?
C4 C3 C2 119.0(6) . . ?
C4 C3 H3 120.5 . . ?
C2 C3 H3 120.5 . . ?
C3 C4 C5 120.4(6) . . ?
C3 C4 H4 119.8 . . ?
C5 C4 H4 119.8 . . ?
N1 C5 C4 121.4(6) . . ?
N1 C5 H5 119.3 . . ?
C4 C5 H5 119.3 . . ?
N3 C6 C7 121.5(7) . . ?
N3 C6 H6 119.3 . . ?
C7 C6 H6 119.3 . . ?
N4 C7 C8 120.5(9) . . ?
N4 C7 C6 120.0(9) . . ?
C8 C7 C6 119.5(8) . . ?
C9 C8 C7 121.5(8) . . ?
C9 C8 H8 119.2 . . ?
C7 C8 H8 119.2 . . ?
C8 C9 C10 114.6(8) . . ?
C8 C9 H9 122.7 . . ?
C10 C9 H9 122.7 . . ?
N3 C10 C9 124.8(7) . . ?
N3 C10 H10 117.6 . . ?
C9 C10 H10 117.6 . . ?

loop_
_geom_bond_atom_site_label_1
_geom_bond_atom_site_label_2
_geom_bond_distance
_geom_bond_site_symmetry_2
_geom_bond_publ_flag
CU1 N1 1.980(5) . y
CU1 N8 2.002(5) . y
CU1 N11 2.011(4) . y
CU1 N5 2.012(5) . y
CU1 N13 2.514(5) 2 y
CU1 N11 2.744(5) 2_545 y
CU1 CU2 3.1022(9) . y
CU1 N16 3.836(5) 1_565 y
CU1 CU1 4.3299(9) 2 y
CU1 CU2 5.2032(11) 1_565 y
CU2 N3 1.964(5) . y
CU2 N14 1.967(5) . y
CU2 N5 1.975(5) . y
CU2 N8 2.011(4) . y
CU2 N16 2.753(5) 1_565 y
CU2 N13 2.796(5) 2_545 y
CU2 CU3 3.8788(10) . y
CU3 N20 1.994(5) . y
CU3 N17 1.994(5) . y
CU3 N17 2.000(5) 2_645 y
CU3 N20 2.001(5) 2_645 y
CU3 N14 2.328(4) . y
CU3 CU3 3.0379(3) 2_655 y
CU3 CU3 3.0379(3) 2_645 y
N1 C1 1.324(7) . ?
N1 C5 1.341(7) . ?
N2 C2 1.375(7) . ?
N2 H2A 0.8600 . ?
N2 H2B 0.8600 . ?
N3 C6 1.308(8) . ?
N3 C10 1.336(8) . ?
N4 C7 1.316(10) . ?
N4 H4A 0.8600 . ?
N4 H4B 0.8600 . ?
N5 N6 1.196(6) . ?
N6 N7 1.143(7) . ?
N8 N9 1.188(6) . ?
N9 N10 1.134(6) . ?
N11 N12 1.190(6) . ?
N12 N13 1.175(6) . ?
N14 N15 1.211(6) . ?
N15 N16 1.149(6) . ?
N17 N18 1.220(7) . ?
N17 CU3 2.000(5) 2_655 ?
N18 N19 1.140(7) . ?
N20 N21 1.217(6) . ?
N20 CU3 2.001(5) 2_655 ?
N21 N22 1.157(7) . ?
C1 C2 1.380(8) . ?
C1 H1 0.9300 . ?
C2 C3 1.386(8) . ?
C3 C4 1.354(8) . ?
C3 H3 0.9300 . ?
C4 C5 1.370(8) . ?
C4 H4 0.9300 . ?
C5 H5 0.9300 . ?
C6 C7 1.382(9) . ?
C6 H6 0.9300 . ?
C7 C8 1.375(11) . ?
C8 C9 1.350(11) . ?
C8 H8 0.9300 . ?
C9 C10 1.416(9) . ?
C9 H9 0.9300 . ?
C10 H10 0.9300 . ?

loop_
_geom_hbond_atom_site_label_D
_geom_hbond_atom_site_label_H
_geom_hbond_atom_site_label_A
_geom_hbond_distance_DH
_geom_hbond_distance_HA
_geom_hbond_distance_DA
_geom_hbond_angle_DHA
_geom_hbond_site_symmetry_A
N2 H2A N7_$1 0.86 2.47 3.251(9) 152.2 1_565
N2 H2B N10_$2 0.86 2.66 3.392(9) 143.7 4_575
N4 H4A N7_$3 0.86 2.66 3.393(10) 144.6 4_566
N4 H4B N10_$4 0.86 2.45 3.298(10) 168.3 1_545

loop_
_geom_torsion_atom_site_label_1
_geom_torsion_atom_site_label_2
_geom_torsion_atom_site_label_3
_geom_torsion_atom_site_label_4
_geom_torsion
C5 N1 C1 C2 -0.7(9)
CU1 N1 C1 C2 173.5(5)
N1 C1 C2 N2 179.5(6)
N1 C1 C2 C3 -0.3(10)
N2 C2 C3 C4 -178.1(6)
C1 C2 C3 C4 1.7(9)
C2 C3 C4 C5 -2.1(10)
C1 N1 C5 C4 0.3(9)
CU1 N1 C5 C4 -174.0(5)
C3 C4 C5 N1 1.1(10)
C10 N3 C6 C7 1.0(10)
CU2 N3 C6 C7 -176.0(5)
N3 C6 C7 N4 177.0(8)
N3 C6 C7 C8 -1.4(11)
N4 C7 C8 C9 -177.2(8)
C6 C7 C8 C9 1.2(12)
C7 C8 C9 C10 -0.6(11)
C6 N3 C10 C9 -0.4(10)
CU2 N3 C10 C9 176.6(5)
C8 C9 C10 N3 0.2(11)
